data_7214705
loop_
_publ_author_name
'Aitipamula, Srinivasulu'
'Wong, Annie B. H.'
'Chow, Pui Shan'
'Tan, Reginald B. H.'

_publ_section_title
;
 Pharmaceutical cocrystals of ethenzamide: structural, solubility and
 dissolution studies
;
_journal_issue 24
_journal_name_full CrystEngComm
_journal_page_first 8515
_journal_paper_doi 10.1039/c2ce26325d
_journal_volume 14
_journal_year 2012
_chemical_formula_moiety 'C9 H11 N O2, 0.5(C4 H4 O4)'
_chemical_formula_sum 'C11 H13 N O4'
_chemical_formula_weight 223.22
_chemical_name_common
;
1:0.5 ethenzamide and fumaric acid cocrystal
;
_chemical_name_systematic
;
cocrystal of ethenzamide with fumaric acid
;
_space_group_IT_number 2
_symmetry_cell_setting triclinic
_symmetry_space_group_name_Hall '-P 1'
_symmetry_space_group_name_H-M 'P -1'
_atom_sites_solution_hydrogens geom
_atom_sites_solution_primary direct
_atom_sites_solution_secondary difmap
_audit_creation_method SHELXL-97
_cell_angle_alpha 70.30(3)
_cell_angle_beta 71.82(3)
_cell_angle_gamma 65.97(3)
_cell_formula_units_Z 2
_cell_length_a 8.2154(16)
_cell_length_b 8.4654(17)
_cell_length_c 9.3991(19)
_cell_measurement_reflns_used 1457
_cell_measurement_temperature 110(2)
_cell_measurement_theta_max 30.8782
_cell_measurement_theta_min 2.3505
_cell_volume 550.4(2)
_computing_cell_refinement 'CrystalClear (Rigaku Inc., 2007)'
_computing_data_collection 'CrystalClear (Rigaku Inc., 2007)'
_computing_data_reduction 'CrystalClear (Rigaku Inc., 2007)'
_computing_structure_refinement 'SHELXL-97 (Sheldrick, 1997)'
_computing_structure_solution 'SHELXS-97 (Sheldrick, 1990)'
_diffrn_ambient_temperature 110(2)
_diffrn_measured_fraction_theta_full 0.988
_diffrn_measured_fraction_theta_max 0.988
_diffrn_measurement_device_type 'Rigaku Saturn 70 CCD area detector'
_diffrn_measurement_method '\w scans'
_diffrn_radiation_monochromator graphite
_diffrn_radiation_source 'fine-focus sealed tube'
_diffrn_radiation_type MoK\a
_diffrn_radiation_wavelength 0.71073
_diffrn_reflns_av_R_equivalents 0.0422
_diffrn_reflns_av_sigmaI/netI 0.0398
_diffrn_reflns_limit_h_max 10
_diffrn_reflns_limit_h_min -10
_diffrn_reflns_limit_k_max 11
_diffrn_reflns_limit_k_min -10
_diffrn_reflns_limit_l_max 12
_diffrn_reflns_limit_l_min -11
_diffrn_reflns_number 7818
_diffrn_reflns_theta_full 28.28
_diffrn_reflns_theta_max 28.28
_diffrn_reflns_theta_min 2.35
_exptl_absorpt_coefficient_mu 0.103
_exptl_absorpt_correction_T_max 0.989
_exptl_absorpt_correction_T_min 0.981
_exptl_absorpt_correction_type multi-scan
_exptl_absorpt_process_details 'Jacobson, R. (1998) Private communication'
_exptl_crystal_colour colorless
_exptl_crystal_density_diffrn 1.347
_exptl_crystal_density_method 'not measured'
_exptl_crystal_description block
_exptl_crystal_F_000 236
_exptl_crystal_size_max 0.22
_exptl_crystal_size_mid 0.13
_exptl_crystal_size_min 0.11
_refine_diff_density_max 0.479
_refine_diff_density_min -0.318
_refine_diff_density_rms 0.071
_refine_ls_extinction_method none
_refine_ls_goodness_of_fit_ref 1.154
_refine_ls_hydrogen_treatment mixed
_refine_ls_matrix_type full
_refine_ls_number_parameters 158
_refine_ls_number_reflns 2692
_refine_ls_number_restraints 0
_refine_ls_restrained_S_all 1.154
_refine_ls_R_factor_all 0.0827
_refine_ls_R_factor_gt 0.0763
_refine_ls_shift/su_max 0.000
_refine_ls_shift/su_mean 0.000
_refine_ls_structure_factor_coef Fsqd
_refine_ls_weighting_details 'calc w=1/[\s^2^(Fo^2^)+(0.0921P)^2^+0.2446P] where P=(Fo^2^+2Fc^2^)/3'
_refine_ls_weighting_scheme calc
_refine_ls_wR_factor_gt 0.1899
_refine_ls_wR_factor_ref 0.1960
_reflns_number_gt 2442
_reflns_number_total 2692
_reflns_threshold_expression >2sigma(I)
_cod_data_source_file c2ce26325d.txt
_cod_data_source_block eafa
_cod_depositor_comments
;
The following automatic conversions were performed:

'_symmetry_cell_setting' value 'Triclinic' changed to 'triclinic'
according to
/usr/data/users/saulius/automatic-downloads/retrospective/RSC/lib/dictionaries/cif_core.dic
dictionary named 'cif_core.dic' version 2.4.2 from 2011-04-26.

Automatic conversion script
Id: cif_fix_values 2281 2013-09-26 08:29:07Z andrius 
;
_cod_original_cell_volume 550.36(19)
_cod_original_sg_symbol_H-M P-1
_cod_database_code 7214705

loop_
_symmetry_equiv_pos_as_xyz
'x, y, z'
'-x, -y, -z'

loop_
_atom_site_label
_atom_site_type_symbol
_atom_site_fract_x
_atom_site_fract_y
_atom_site_fract_z
_atom_site_U_iso_or_equiv
_atom_site_adp_type
_atom_site_occupancy
_atom_site_symmetry_multiplicity
_atom_site_calc_flag
_atom_site_refinement_flags
O1 O 1.17765(18) 0.25086(19) 0.67818(16) 0.0303(4) Uani 1 1 d .
O2 O 0.78405(19) 0.31846(19) 0.45284(17) 0.0327(4) Uani 1 1 d .
N1 N 1.0774(2) 0.1775(2) 0.4713(2) 0.0306(4) Uani 1 1 d .
C1 C 0.8725(3) 0.3716(2) 0.6442(2) 0.0256(4) Uani 1 1 d .
C7 C 0.9112(3) 0.2853(3) 0.5169(2) 0.0268(4) Uani 1 1 d .
C3 C 0.9507(3) 0.4498(3) 0.8333(2) 0.0291(4) Uani 1 1 d .
H3 H 1.0377 0.4436 0.8809 0.035 Uiso 1 1 calc R
C2 C 1.0028(3) 0.3579(2) 0.7200(2) 0.0261(4) Uani 1 1 d .
C6 C 0.6911(3) 0.4752(3) 0.6892(2) 0.0293(4) Uani 1 1 d .
H6 H 0.6037 0.4851 0.6403 0.035 Uiso 1 1 calc R
C4 C 0.7703(3) 0.5507(3) 0.8761(2) 0.0306(4) Uani 1 1 d .
H4 H 0.7368 0.6106 0.9530 0.037 Uiso 1 1 calc R
C5 C 0.6389(3) 0.5634(3) 0.8051(2) 0.0319(5) Uani 1 1 d .
H5 H 0.5175 0.6301 0.8349 0.038 Uiso 1 1 calc R
C8 C 1.3167(3) 0.2342(3) 0.7518(3) 0.0327(5) Uani 1 1 d .
H8A H 1.2834 0.1924 0.8628 0.039 Uiso 1 1 calc R
H8B H 1.3320 0.3485 0.7292 0.039 Uiso 1 1 calc R
C9 C 1.4896(3) 0.1020(3) 0.6878(3) 0.0401(5) Uani 1 1 d .
H9A H 1.4709 -0.0088 0.7072 0.060 Uiso 1 1 calc R
H9B H 1.5848 0.0831 0.7367 0.060 Uiso 1 1 calc R
H9C H 1.5235 0.1474 0.5786 0.060 Uiso 1 1 calc R
O3 O 0.20983(19) 0.7948(2) 0.76643(17) 0.0339(4) Uani 1 1 d .
O4 O -0.0950(2) 0.9185(2) 0.80920(17) 0.0353(4) Uani 1 1 d .
C10 C 0.0515(3) 0.8845(2) 0.8393(2) 0.0273(4) Uani 1 1 d .
C11 C 0.0697(3) 0.9422(2) 0.9649(2) 0.0287(4) Uani 1 1 d .
H11 H 0.1812 0.8962 0.9947 0.034 Uiso 1 1 calc R
H1 H 1.168(4) 0.160(3) 0.515(3) 0.043(7) Uiso 1 1 d .
H2 H 1.100(5) 0.135(5) 0.387(4) 0.075(10) Uiso 1 1 d .
H3A H 0.197(4) 0.759(4) 0.687(4) 0.068(9) Uiso 1 1 d .

loop_
_atom_site_aniso_label
_atom_site_aniso_U_11
_atom_site_aniso_U_22
_atom_site_aniso_U_33
_atom_site_aniso_U_23
_atom_site_aniso_U_13
_atom_site_aniso_U_12
O1 0.0210(7) 0.0358(7) 0.0341(8) -0.0127(6) -0.0083(6) -0.0042(6)
O2 0.0267(7) 0.0403(8) 0.0342(8) -0.0159(6) -0.0087(6) -0.0070(6)
N1 0.0269(9) 0.0340(9) 0.0314(9) -0.0130(7) -0.0072(7) -0.0058(7)
C1 0.0268(9) 0.0247(9) 0.0240(9) -0.0042(7) -0.0051(7) -0.0091(7)
C7 0.0276(9) 0.0290(9) 0.0243(9) -0.0049(7) -0.0068(7) -0.0101(7)
C3 0.0272(10) 0.0329(10) 0.0283(10) -0.0069(7) -0.0091(8) -0.0093(8)
C2 0.0250(9) 0.0259(9) 0.0246(9) -0.0045(7) -0.0051(7) -0.0070(7)
C6 0.0278(10) 0.0326(10) 0.0287(10) -0.0080(8) -0.0066(8) -0.0102(8)
C4 0.0304(10) 0.0331(10) 0.0287(10) -0.0119(8) -0.0059(8) -0.0075(8)
C5 0.0263(9) 0.0343(10) 0.0320(10) -0.0103(8) -0.0058(8) -0.0054(8)
C8 0.0244(9) 0.0355(10) 0.0403(11) -0.0086(8) -0.0132(8) -0.0079(8)
C9 0.0274(10) 0.0430(12) 0.0503(14) -0.0135(10) -0.0113(9) -0.0081(9)
O3 0.0266(7) 0.0430(8) 0.0350(8) -0.0187(6) -0.0098(6) -0.0045(6)
O4 0.0275(7) 0.0443(8) 0.0384(8) -0.0171(7) -0.0104(6) -0.0078(6)
C10 0.0266(9) 0.0273(9) 0.0279(9) -0.0068(7) -0.0070(7) -0.0079(7)
C11 0.0285(10) 0.0301(9) 0.0282(10) -0.0048(7) -0.0099(8) -0.0095(8)

loop_
_atom_type_symbol
_atom_type_description
_atom_type_scat_dispersion_real
_atom_type_scat_dispersion_imag
_atom_type_scat_source
C C 0.0033 0.0016 'International Tables Vol C Tables 4.2.6.8 and 6.1.1.4'
H H 0.0000 0.0000 'International Tables Vol C Tables 4.2.6.8 and 6.1.1.4'
N N 0.0061 0.0033 'International Tables Vol C Tables 4.2.6.8 and 6.1.1.4'
O O 0.0106 0.0060 'International Tables Vol C Tables 4.2.6.8 and 6.1.1.4'

loop_
_geom_angle_atom_site_label_1
_geom_angle_atom_site_label_2
_geom_angle_atom_site_label_3
_geom_angle
_geom_angle_site_symmetry_1
C2 O1 C8 119.34(16) .
C7 N1 H1 119.4(17) .
C7 N1 H2 119(2) .
H1 N1 H2 121(3) .
C6 C1 C2 118.41(17) .
C6 C1 C7 116.17(17) .
C2 C1 C7 125.41(17) .
O2 C7 N1 120.75(18) .
O2 C7 C1 118.62(18) .
N1 C7 C1 120.62(17) .
C4 C3 C2 120.46(18) .
C4 C3 H3 119.8 .
C2 C3 H3 119.8 .
O1 C2 C3 122.67(17) .
O1 C2 C1 117.38(17) .
C3 C2 C1 119.95(18) .
C5 C6 C1 121.44(18) .
C5 C6 H6 119.3 .
C1 C6 H6 119.3 .
C3 C4 C5 120.61(18) .
C3 C4 H4 119.7 .
C5 C4 H4 119.7 .
C6 C5 C4 119.10(19) .
C6 C5 H5 120.5 .
C4 C5 H5 120.5 .
O1 C8 C9 106.60(17) .
O1 C8 H8A 110.4 .
C9 C8 H8A 110.4 .
O1 C8 H8B 110.4 .
C9 C8 H8B 110.4 .
H8A C8 H8B 108.6 .
C8 C9 H9A 109.5 .
C8 C9 H9B 109.5 .
H9A C9 H9B 109.5 .
C8 C9 H9C 109.5 .
H9A C9 H9C 109.5 .
H9B C9 H9C 109.5 .
C10 O3 H3A 111.6(19) .
O4 C10 O3 124.90(18) .
O4 C10 C11 122.86(18) .
O3 C10 C11 112.24(16) .
C11 C11 C10 121.3(2) 2_577
C11 C11 H11 119.4 2_577
C10 C11 H11 119.4 .

loop_
_geom_bond_atom_site_label_1
_geom_bond_atom_site_label_2
_geom_bond_distance
_geom_bond_site_symmetry_2
O1 C2 1.366(2) .
O1 C8 1.449(2) .
O2 C7 1.254(2) .
N1 C7 1.329(3) .
N1 H1 0.89(3) .
N1 H2 0.92(4) .
C1 C6 1.401(3) .
C1 C2 1.409(3) .
C1 C7 1.493(3) .
C3 C4 1.385(3) .
C3 C2 1.388(3) .
C3 H3 0.9300 .
C6 C5 1.387(3) .
C6 H6 0.9300 .
C4 C5 1.389(3) .
C4 H4 0.9300 .
C5 H5 0.9300 .
C8 C9 1.502(3) .
C8 H8A 0.9700 .
C8 H8B 0.9700 .
C9 H9A 0.9600 .
C9 H9B 0.9600 .
C9 H9C 0.9600 .
O3 C10 1.315(2) .
O3 H3A 0.95(4) .
O4 C10 1.219(2) .
C10 C11 1.488(3) .
C11 C11 1.326(4) 2_577
C11 H11 0.9300 .
